data_4087960
loop_
_publ_author_name
'Wilkins, Lewis C.'
'Wieneke, Philipp'
'Newman, Paul D.'
'Kariuki, Benson M.'
'Rominger, Frank'
'Hashmi, A. Stephen K.'
'Hansmann, Max M.'
'Melen, Rebecca L.'

_publ_section_title
;
 Pathways to Functionalized Heterocycles: Propargyl Rearrangement using
 B(C6F5)3
;
_journal_issue 21
_journal_name_full Organometallics
_journal_page_first 5298
_journal_paper_doi 10.1021/acs.organomet.5b00753
_journal_volume 34
_journal_year 2015
_chemical_formula_moiety 'C25 H8 B F15 N2 O'
_chemical_formula_sum 'C25 H8 B F15 N2 O'
_chemical_formula_weight 648.14
_space_group_crystal_system monoclinic
_space_group_IT_number 14
_space_group_name_Hall '-P 2yn'
_space_group_name_H-M_alt 'P 1 21/n 1'
_atom_sites_solution_hydrogens geom
_atom_sites_solution_primary direct
_audit_creation_method SHELXL-2013
_cell_angle_alpha 90
_cell_angle_beta 99.850(3)
_cell_angle_gamma 90
_cell_formula_units_Z 4
_cell_length_a 9.2926(2)
_cell_length_b 10.8449(3)
_cell_length_c 24.2433(7)
_cell_measurement_reflns_used 4008
_cell_measurement_temperature 150(2)
_cell_measurement_theta_max 73.703
_cell_measurement_theta_min 4.464
_cell_volume 2407.16(11)
_computing_cell_refinement
;
CrysAlisPro, Agilent Technologies,
Version 1.171.37.35g (release 09-12-2014 CrysAlis171 .NET)
(compiled Dec  9 2014,15:38:47)
;
_computing_data_collection
;
CrysAlisPro, Agilent Technologies,
Version 1.171.37.35g (release 09-12-2014 CrysAlis171 .NET)
(compiled Dec  9 2014,15:38:47)
;
_computing_data_reduction
;
CrysAlisPro, Agilent Technologies,
Version 1.171.37.35g (release 09-12-2014 CrysAlis171 .NET)
(compiled Dec  9 2014,15:38:47)
;
_computing_molecular_graphics SHELXTL
_computing_publication_material SHELXTL
_computing_structure_refinement 'SHELXL-2013 (Sheldrick, 2013)'
_computing_structure_solution SHELXS
_diffrn_ambient_temperature 150(2)
_diffrn_measured_fraction_theta_full 0.995
_diffrn_measured_fraction_theta_max 0.966
_diffrn_measurement_device_type 'Agilent SuperNova with CCD detector'
_diffrn_measurement_method 'omega scans'
_diffrn_radiation_type CuK\a
_diffrn_radiation_wavelength 1.54184
_diffrn_reflns_av_R_equivalents 0.0284
_diffrn_reflns_av_unetI/netI 0.0357
_diffrn_reflns_Laue_measured_fraction_full 0.995
_diffrn_reflns_Laue_measured_fraction_max 0.966
_diffrn_reflns_limit_h_max 8
_diffrn_reflns_limit_h_min -11
_diffrn_reflns_limit_k_max 11
_diffrn_reflns_limit_k_min -13
_diffrn_reflns_limit_l_max 27
_diffrn_reflns_limit_l_min -29
_diffrn_reflns_number 8952
_diffrn_reflns_point_group_measured_fraction_full 0.995
_diffrn_reflns_point_group_measured_fraction_max 0.966
_diffrn_reflns_theta_full 67.684
_diffrn_reflns_theta_max 73.920
_diffrn_reflns_theta_min 3.701
_diffrn_source 'sealed tube'
_exptl_absorpt_coefficient_mu 1.731
_exptl_absorpt_correction_T_max 0.991
_exptl_absorpt_correction_T_min 0.965
_exptl_absorpt_correction_type gaussian
_exptl_absorpt_process_details
;
CrysAlisPro, Agilent Technologies,
Version 1.171.37.35g (release 09-12-2014 CrysAlis171 .NET)
(compiled Dec  9 2014,15:38:47)
Numerical absorption correction based on gaussian integration over
a multifaceted crystal model. Empirical absorption correction using 
spherical harmonics, implemented in SCALE3 ABSPACK scaling algorithm.
;
_exptl_crystal_colour colourless
_exptl_crystal_density_diffrn 1.788
_exptl_crystal_description needle
_exptl_crystal_F_000 1280
_exptl_crystal_size_max 0.250
_exptl_crystal_size_mid 0.060
_exptl_crystal_size_min 0.040
_refine_diff_density_max 0.440
_refine_diff_density_min -0.262
_refine_diff_density_rms 0.066
_refine_ls_extinction_method none
_refine_ls_goodness_of_fit_ref 1.035
_refine_ls_hydrogen_treatment constr
_refine_ls_matrix_type full
_refine_ls_number_parameters 397
_refine_ls_number_reflns 4723
_refine_ls_number_restraints 0
_refine_ls_restrained_S_all 1.035
_refine_ls_R_factor_all 0.0563
_refine_ls_R_factor_gt 0.0477
_refine_ls_shift/su_max 0.000
_refine_ls_shift/su_mean 0.000
_refine_ls_structure_factor_coef Fsqd
_refine_ls_weighting_details 'w=1/[\s^2^(Fo^2^)+(0.0859P)^2^+0.4477P] where P=(Fo^2^+2Fc^2^)/3'
_refine_ls_weighting_scheme calc
_refine_ls_wR_factor_gt 0.1308
_refine_ls_wR_factor_ref 0.1423
_reflns_Friedel_coverage 0.000
_reflns_number_gt 3938
_reflns_number_total 4723
_reflns_threshold_expression 'I > 2\s(I)'
_cod_data_source_file om5b00753_si_014.cif
_cod_data_source_block rm1518
_cod_original_cell_volume 2407.17(12)
_cod_original_sg_symbol_H-M 'P 21/n'
_cod_database_code 4087960
_shelx_space_group_comment
;
The symmetry employed for this shelxl refinement is uniquely defined
by the following loop, which should always be used as a source of
symmetry information in preference to the above space-group names.
They are only intended as comments.
;
_shelx_estimated_absorpt_t_min 0.672
_shelx_estimated_absorpt_t_max 0.934
_shelxl_version_number 2013-3

loop_
_space_group_symop_operation_xyz
'x, y, z'
'-x+1/2, y+1/2, -z+1/2'
'-x, -y, -z'
'x-1/2, -y-1/2, z-1/2'

loop_
_atom_site_label
_atom_site_type_symbol
_atom_site_fract_x
_atom_site_fract_y
_atom_site_fract_z
_atom_site_U_iso_or_equiv
_atom_site_adp_type
_atom_site_occupancy
_atom_site_site_symmetry_order
_atom_site_calc_flag
_atom_site_refinement_flags_posn
_atom_site_refinement_flags_adp
B1 B 0.4518(2) 0.2353(2) 0.09892(8) 0.0301(4) Uani 1 1 d . .
C41 C 0.3303(2) 0.18479(19) 0.04803(8) 0.0325(4) Uani 1 1 d . .
H41 H 0.2547 0.1364 0.0590 0.039 Uiso 1 1 calc R U
C11 C 0.5011(2) 0.1278(2) 0.14680(8) 0.0331(4) Uani 1 1 d . .
C12 C 0.4690(2) 0.0029(2) 0.14252(9) 0.0372(4) Uani 1 1 d . .
F12 F 0.38840(16) -0.04480(13) 0.09581(6) 0.0466(3) Uani 1 1 d . .
C13 C 0.5115(3) -0.0811(2) 0.18534(10) 0.0422(5) Uani 1 1 d . .
F13 F 0.47144(19) -0.20004(13) 0.17961(7) 0.0562(4) Uani 1 1 d . .
C14 C 0.5898(3) -0.0415(2) 0.23568(10) 0.0466(6) Uani 1 1 d . .
F14 F 0.61871(19) -0.11905(18) 0.27942(7) 0.0653(5) Uani 1 1 d . .
C15 C 0.6287(2) 0.0803(3) 0.24145(9) 0.0443(5) Uani 1 1 d . .
F15 F 0.70180(19) 0.12325(19) 0.29092(6) 0.0648(5) Uani 1 1 d . .
C16 C 0.5860(2) 0.1612(2) 0.19770(9) 0.0389(5) Uani 1 1 d . .
F16 F 0.62268(15) 0.27976(14) 0.20785(6) 0.0476(3) Uani 1 1 d . .
C21 C 0.3660(2) 0.35093(19) 0.12437(8) 0.0315(4) Uani 1 1 d . .
C22 C 0.3131(2) 0.3517(2) 0.17478(9) 0.0375(4) Uani 1 1 d . .
F22 F 0.32915(16) 0.25402(14) 0.20965(6) 0.0510(4) Uani 1 1 d . .
C23 C 0.2429(2) 0.4509(2) 0.19415(9) 0.0426(5) Uani 1 1 d . .
F23 F 0.20196(18) 0.44556(17) 0.24457(6) 0.0596(4) Uani 1 1 d . .
C24 C 0.2143(2) 0.5549(2) 0.16199(9) 0.0419(5) Uani 1 1 d . .
F24 F 0.14408(18) 0.65047(16) 0.17980(7) 0.0592(4) Uani 1 1 d . .
C25 C 0.2597(2) 0.5586(2) 0.11030(9) 0.0374(4) Uani 1 1 d . .
F25 F 0.23310(17) 0.65932(14) 0.07834(6) 0.0516(4) Uani 1 1 d . .
C26 C 0.3318(2) 0.4579(2) 0.09335(8) 0.0326(4) Uani 1 1 d . .
F26 F 0.37321(14) 0.46962(12) 0.04256(5) 0.0378(3) Uani 1 1 d . .
C31 C 0.6093(2) 0.27612(18) 0.08001(7) 0.0298(4) Uani 1 1 d . .
C32 C 0.6839(2) 0.18890(19) 0.05347(8) 0.0330(4) Uani 1 1 d . .
F32 F 0.62550(13) 0.07581(12) 0.04207(5) 0.0401(3) Uani 1 1 d . .
C33 C 0.8189(2) 0.2096(2) 0.03775(9) 0.0372(4) Uani 1 1 d . .
F33 F 0.88317(15) 0.12085(14) 0.01197(6) 0.0497(3) Uani 1 1 d . .
C34 C 0.8865(2) 0.3218(2) 0.04906(9) 0.0405(5) Uani 1 1 d . .
F34 F 1.01552(15) 0.34440(16) 0.03353(7) 0.0576(4) Uani 1 1 d . .
C35 C 0.8196(2) 0.4105(2) 0.07661(9) 0.0383(4) Uani 1 1 d . .
F35 F 0.88512(14) 0.51982(14) 0.08882(7) 0.0516(4) Uani 1 1 d . .
C36 C 0.6844(2) 0.38571(19) 0.09170(8) 0.0321(4) Uani 1 1 d . .
F36 F 0.63065(13) 0.47783(12) 0.11969(5) 0.0381(3) Uani 1 1 d . .
C42 C 0.3208(2) 0.20085(19) -0.00599(8) 0.0313(4) Uani 1 1 d . .
O1 O 0.19189(15) 0.15517(14) -0.04350(6) 0.0358(3) Uani 1 1 d . .
C44 C 0.1976(2) 0.19411(19) -0.09396(8) 0.0344(4) Uani 1 1 d . .
N1 N 0.3177(2) 0.25479(18) -0.09781(7) 0.0373(4) Uani 1 1 d . .
H1 H 0.3377 0.2867 -0.1290 0.045 Uiso 1 1 calc R U
C43 C 0.4141(2) 0.2623(2) -0.04335(8) 0.0345(4) Uani 1 1 d . .
H43A H 0.4363 0.3490 -0.0321 0.041 Uiso 1 1 calc R U
H43B H 0.5065 0.2169 -0.0434 0.041 Uiso 1 1 calc R U
N2 N 0.0886(2) 0.1704(2) -0.13493(8) 0.0457(4) Uani 1 1 d . .
H2 H 0.0898 0.2045 -0.1678 0.055 Uiso 1 1 calc R U
C45 C -0.0348(3) 0.0902(2) -0.12867(11) 0.0499(6) Uani 1 1 d . .
H45A H -0.0393 0.0803 -0.0884 0.060 Uiso 1 1 calc R U
H45B H -0.1270 0.1291 -0.1470 0.060 Uiso 1 1 calc R U
C46 C -0.0202(3) -0.0300(3) -0.15334(14) 0.0608(7) Uani 1 1 d . .
C47 C -0.0056(6) -0.1248(4) -0.1743(2) 0.1039(15) Uani 1 1 d . .
H47 H 0.0063 -0.2021 -0.1914 0.125 Uiso 1 1 calc R U

loop_
_atom_site_aniso_label
_atom_site_aniso_U_11
_atom_site_aniso_U_22
_atom_site_aniso_U_33
_atom_site_aniso_U_23
_atom_site_aniso_U_13
_atom_site_aniso_U_12
B1 0.0340(10) 0.0318(11) 0.0248(9) 0.0000(8) 0.0055(7) 0.0001(8)
C41 0.0342(9) 0.0320(10) 0.0314(9) 0.0002(7) 0.0064(7) -0.0006(7)
C11 0.0350(9) 0.0366(10) 0.0287(9) 0.0020(8) 0.0087(7) 0.0028(8)
C12 0.0429(10) 0.0392(11) 0.0317(10) -0.0004(8) 0.0126(8) 0.0020(9)
F12 0.0659(8) 0.0366(7) 0.0375(7) -0.0032(5) 0.0093(6) -0.0055(6)
C13 0.0472(11) 0.0360(11) 0.0479(12) 0.0087(9) 0.0212(9) 0.0083(9)
F13 0.0741(10) 0.0351(7) 0.0651(9) 0.0100(7) 0.0285(8) 0.0066(7)
C14 0.0445(11) 0.0555(14) 0.0412(12) 0.0200(10) 0.0114(9) 0.0166(10)
F14 0.0653(9) 0.0734(11) 0.0562(9) 0.0348(8) 0.0079(7) 0.0189(8)
C15 0.0400(10) 0.0598(15) 0.0315(10) 0.0058(10) 0.0018(8) 0.0063(10)
F15 0.0653(9) 0.0874(12) 0.0344(7) 0.0067(7) -0.0123(6) 0.0025(9)
C16 0.0368(10) 0.0459(12) 0.0337(10) 0.0013(9) 0.0049(8) 0.0019(9)
F16 0.0511(7) 0.0489(8) 0.0391(7) -0.0027(6) -0.0026(5) -0.0074(6)
C21 0.0316(8) 0.0357(10) 0.0274(9) -0.0006(7) 0.0052(7) -0.0004(8)
C22 0.0374(10) 0.0429(12) 0.0335(10) 0.0051(8) 0.0098(8) 0.0039(9)
F22 0.0613(8) 0.0544(8) 0.0436(7) 0.0169(6) 0.0268(6) 0.0120(7)
C23 0.0405(10) 0.0575(14) 0.0323(10) -0.0005(9) 0.0134(8) 0.0062(10)
F23 0.0639(9) 0.0807(11) 0.0411(7) 0.0053(7) 0.0288(6) 0.0191(8)
C24 0.0409(10) 0.0456(12) 0.0396(11) -0.0055(9) 0.0080(8) 0.0102(9)
F24 0.0667(9) 0.0607(10) 0.0527(8) -0.0084(7) 0.0170(7) 0.0273(8)
C25 0.0416(10) 0.0365(11) 0.0329(10) -0.0005(8) 0.0031(8) 0.0059(8)
F25 0.0691(9) 0.0413(7) 0.0436(7) 0.0047(6) 0.0074(6) 0.0179(7)
C26 0.0351(9) 0.0386(11) 0.0240(8) -0.0022(7) 0.0049(7) -0.0011(8)
F26 0.0502(6) 0.0380(7) 0.0263(5) 0.0020(5) 0.0096(5) 0.0050(5)
C31 0.0326(8) 0.0321(10) 0.0240(8) 0.0007(7) 0.0025(7) 0.0009(7)
C32 0.0353(9) 0.0333(10) 0.0295(9) 0.0005(8) 0.0025(7) 0.0005(8)
F32 0.0431(6) 0.0333(6) 0.0450(7) -0.0073(5) 0.0108(5) -0.0002(5)
C33 0.0360(9) 0.0409(11) 0.0349(10) -0.0015(8) 0.0071(8) 0.0083(8)
F33 0.0443(7) 0.0513(8) 0.0573(8) -0.0101(6) 0.0190(6) 0.0075(6)
C34 0.0309(9) 0.0490(13) 0.0425(11) 0.0018(10) 0.0087(8) 0.0003(9)
F34 0.0352(6) 0.0636(10) 0.0783(10) -0.0044(8) 0.0222(6) -0.0041(6)
C35 0.0344(9) 0.0380(11) 0.0411(11) -0.0011(9) 0.0027(8) -0.0042(8)
F35 0.0405(7) 0.0426(8) 0.0727(10) -0.0094(7) 0.0120(6) -0.0108(6)
C36 0.0338(9) 0.0344(10) 0.0276(8) -0.0011(7) 0.0035(7) 0.0015(8)
F36 0.0400(6) 0.0347(6) 0.0402(6) -0.0094(5) 0.0088(5) -0.0028(5)
C42 0.0308(8) 0.0306(9) 0.0311(9) -0.0031(7) 0.0010(7) -0.0006(7)
O1 0.0349(7) 0.0371(8) 0.0331(7) -0.0016(6) -0.0009(5) -0.0030(6)
C44 0.0401(10) 0.0302(10) 0.0311(9) -0.0046(8) 0.0004(7) 0.0029(8)
N1 0.0429(9) 0.0426(10) 0.0253(8) -0.0004(7) 0.0028(6) -0.0023(8)
C43 0.0366(9) 0.0397(11) 0.0264(9) -0.0029(8) 0.0032(7) -0.0028(8)
N2 0.0495(10) 0.0457(11) 0.0366(9) -0.0009(8) -0.0072(8) -0.0039(9)
C45 0.0450(11) 0.0480(14) 0.0514(13) -0.0043(11) -0.0067(10) -0.0062(10)
C46 0.0636(16) 0.0445(15) 0.0674(17) -0.0006(12) -0.0081(13) -0.0051(12)
C47 0.112(3) 0.052(2) 0.143(4) -0.031(2) 0.008(3) -0.004(2)

loop_
_atom_type_symbol
_atom_type_description
_atom_type_scat_dispersion_real
_atom_type_scat_dispersion_imag
_atom_type_scat_source
C C 0.0181 0.0091 'International Tables Vol C Tables 4.2.6.8 and 6.1.1.4'
H H 0.0000 0.0000 'International Tables Vol C Tables 4.2.6.8 and 6.1.1.4'
B B 0.0090 0.0039 'International Tables Vol C Tables 4.2.6.8 and 6.1.1.4'
N N 0.0311 0.0180 'International Tables Vol C Tables 4.2.6.8 and 6.1.1.4'
O O 0.0492 0.0322 'International Tables Vol C Tables 4.2.6.8 and 6.1.1.4'
F F 0.0727 0.0534 'International Tables Vol C Tables 4.2.6.8 and 6.1.1.4'

loop_
_geom_angle_atom_site_label_1
_geom_angle_atom_site_label_2
_geom_angle_atom_site_label_3
_geom_angle
C41 B1 C11 111.71(17)
C41 B1 C21 102.84(15)
C11 B1 C21 111.39(15)
C41 B1 C31 114.27(15)
C11 B1 C31 103.26(15)
C21 B1 C31 113.66(16)
C42 C41 B1 129.51(18)
C42 C41 H41 115.2
B1 C41 H41 115.2
C12 C11 C16 113.7(2)
C12 C11 B1 127.27(18)
C16 C11 B1 119.03(19)
F12 C12 C11 121.25(19)
F12 C12 C13 115.0(2)
C11 C12 C13 123.7(2)
F13 C13 C14 119.1(2)
F13 C13 C12 121.0(2)
C14 C13 C12 119.9(2)
F14 C14 C15 120.6(2)
F14 C14 C13 120.5(2)
C15 C14 C13 118.8(2)
F15 C15 C14 120.3(2)
F15 C15 C16 119.7(2)
C14 C15 C16 119.8(2)
F16 C16 C15 115.9(2)
F16 C16 C11 119.9(2)
C15 C16 C11 124.0(2)
C26 C21 C22 112.77(19)
C26 C21 B1 120.63(16)
C22 C21 B1 126.49(18)
F22 C22 C23 114.00(18)
F22 C22 C21 121.8(2)
C23 C22 C21 124.2(2)
F23 C23 C24 119.7(2)
F23 C23 C22 120.0(2)
C24 C23 C22 120.26(19)
F24 C24 C23 120.9(2)
F24 C24 C25 120.6(2)
C23 C24 C25 118.5(2)
F25 C25 C26 121.64(18)
F25 C25 C24 119.45(19)
C26 C25 C24 118.9(2)
F26 C26 C25 115.05(18)
F26 C26 C21 119.68(17)
C25 C26 C21 125.25(18)
C36 C31 C32 113.84(17)
C36 C31 B1 127.47(17)
C32 C31 B1 118.45(17)
F32 C32 C33 116.11(18)
F32 C32 C31 119.79(17)
C33 C32 C31 124.1(2)
F33 C33 C34 120.22(19)
F33 C33 C32 120.4(2)
C34 C33 C32 119.4(2)
F34 C34 C33 120.4(2)
F34 C34 C35 120.5(2)
C33 C34 C35 119.10(19)
F35 C35 C34 119.90(18)
F35 C35 C36 120.5(2)
C34 C35 C36 119.6(2)
F36 C36 C31 121.43(17)
F36 C36 C35 114.62(18)
C31 C36 C35 123.96(19)
C41 C42 O1 119.03(17)
C41 C42 C43 135.30(18)
O1 C42 C43 105.64(16)
C44 O1 C42 108.29(15)
O1 C44 N1 113.61(17)
O1 C44 N2 119.7(2)
N1 C44 N2 126.7(2)
C44 N1 C43 111.10(17)
C44 N1 H1 124.5
C43 N1 H1 124.5
N1 C43 C42 100.98(16)
N1 C43 H43A 111.6
C42 C43 H43A 111.6
N1 C43 H43B 111.6
C42 C43 H43B 111.6
H43A C43 H43B 109.4
C44 N2 C45 123.4(2)
C44 N2 H2 118.3
C45 N2 H2 118.3
C46 C45 N2 111.2(2)
C46 C45 H45A 109.4
N2 C45 H45A 109.4
C46 C45 H45B 109.4
N2 C45 H45B 109.4
H45A C45 H45B 108.0
C47 C46 C45 177.7(4)
C46 C47 H47 180.0

loop_
_geom_bond_atom_site_label_1
_geom_bond_atom_site_label_2
_geom_bond_distance
B1 C41 1.619(3)
B1 C11 1.654(3)
B1 C21 1.660(3)
B1 C31 1.667(3)
C41 C42 1.309(3)
C41 H41 0.9500
C11 C12 1.387(3)
C11 C16 1.394(3)
C12 F12 1.349(3)
C12 C13 1.387(3)
C13 F13 1.343(3)
C13 C14 1.378(4)
C14 F14 1.344(3)
C14 C15 1.370(4)
C15 F15 1.356(3)
C15 C16 1.381(3)
C16 F16 1.342(3)
C21 C26 1.389(3)
C21 C22 1.393(3)
C22 F22 1.348(3)
C22 C23 1.381(3)
C23 F23 1.342(2)
C23 C24 1.371(3)
C24 F24 1.335(3)
C24 C25 1.390(3)
C25 F25 1.338(3)
C25 C26 1.380(3)
C26 F26 1.357(2)
C31 C36 1.383(3)
C31 C32 1.394(3)
C32 F32 1.350(2)
C32 C33 1.391(3)
C33 F33 1.342(3)
C33 C34 1.375(3)
C34 F34 1.339(2)
C34 C35 1.378(3)
C35 F35 1.342(3)
C35 C36 1.394(3)
C36 F36 1.351(2)
C42 O1 1.461(2)
C42 C43 1.512(3)
O1 C44 1.304(3)
C44 N1 1.313(3)
C44 N2 1.317(3)
N1 C43 1.465(3)
N1 H1 0.8800
C43 H43A 0.9900
C43 H43B 0.9900
N2 C45 1.468(3)
N2 H2 0.8800
C45 C46 1.450(4)
C45 H45A 0.9900
C45 H45B 0.9900
C46 C47 1.165(5)
C47 H47 0.9500
